data_4349405
loop_
_publ_author_name
'Yogendra, Sivathmeehan'
'Hennersdorf, Felix'
'Weigand, Jan J.'

_publ_section_title
;
 Nitrogen-Phosphorus(III)-Chalcogen Macrocycles for the Synthesis of
 Polynuclear Silver(I) Sandwich Complexes.
;
_journal_issue 15
_journal_name_full 'Inorganic chemistry'
_journal_page_first 8698
_journal_page_last 8704
_journal_paper_doi 10.1021/acs.inorgchem.7b00141
_journal_volume 56
_journal_year 2017
_chemical_formula_moiety 'C13 H13 N P2 Se3'
_chemical_formula_sum 'C13 H13 N P2 Se3'
_chemical_formula_weight 482.06
_space_group_crystal_system monoclinic
_space_group_IT_number 14
_space_group_name_Hall '-P 2ybc'
_space_group_name_H-M_alt 'P 1 21/c 1'
_atom_sites_solution_hydrogens geom
_atom_sites_solution_primary iterative
_audit_creation_date 2014-09-04
_audit_creation_method
;
Olex2 1.2
(compiled 2014.08.28 svn.r2986 for OlexSys, GUI svn.r4874)
;
_cell_angle_alpha 90
_cell_angle_beta 91.019(6)
_cell_angle_gamma 90
_cell_formula_units_Z 2
_cell_length_a 7.1813(8)
_cell_length_b 15.3593(18)
_cell_length_c 7.3193(9)
_cell_measurement_reflns_used 9850
_cell_measurement_temperature 123.15
_cell_measurement_theta_max 29.381
_cell_measurement_theta_min 2.837
_cell_volume 807.19(16)
_computing_molecular_graphics 'Olex2 (Dolomanov et al., 2009)'
_computing_publication_material 'Olex2 (Dolomanov et al., 2009)'
_computing_structure_refinement 'ShelXL (Sheldrick, 2008)'
_computing_structure_solution
;
Superflip (Palatinus & Chapuis, 2007;Palatinus & van der Lee, 2008;
Palatinus et al., 2012)
;
_diffrn_ambient_temperature 123.15
_diffrn_measured_fraction_theta_full 1.000
_diffrn_measured_fraction_theta_max 0.995
_diffrn_measurement_device_type 'Bruker APEX-II CCD'
_diffrn_measurement_method '\f and \w scans'
_diffrn_radiation_monochromator graphite
_diffrn_radiation_type MoK\a
_diffrn_radiation_wavelength 0.71073
_diffrn_reflns_av_R_equivalents 0.0448
_diffrn_reflns_av_unetI/netI 0.0140
_diffrn_reflns_Laue_measured_fraction_full 1.000
_diffrn_reflns_Laue_measured_fraction_max 0.995
_diffrn_reflns_limit_h_max 10
_diffrn_reflns_limit_h_min -10
_diffrn_reflns_limit_k_max 21
_diffrn_reflns_limit_k_min -21
_diffrn_reflns_limit_l_max 10
_diffrn_reflns_limit_l_min -10
_diffrn_reflns_number 61555
_diffrn_reflns_point_group_measured_fraction_full 1.000
_diffrn_reflns_point_group_measured_fraction_max 0.995
_diffrn_reflns_theta_full 26.000
_diffrn_reflns_theta_max 30.601
_diffrn_reflns_theta_min 2.652
_diffrn_standards_number 0
_exptl_absorpt_coefficient_mu 7.019
_exptl_absorpt_correction_T_max 0.7461
_exptl_absorpt_correction_T_min 0.5615
_exptl_absorpt_correction_type multi-scan
_exptl_absorpt_process_details
;
SADABS-2008/1 (Bruker,2008) was used for absorption correction.
wR2(int) was 0.1206 before and 0.0527 after correction.
The Ratio of minimum to maximum transmission is 0.7526.
The \l/2 correction factor is 0.0015.
;
_exptl_crystal_colour 'clear colourless'
_exptl_crystal_colour_lustre clear
_exptl_crystal_colour_primary colourless
_exptl_crystal_density_diffrn 1.983
_exptl_crystal_description block
_exptl_crystal_F_000 460
_exptl_crystal_size_max 0.31
_exptl_crystal_size_mid 0.21
_exptl_crystal_size_min 0.14
_refine_diff_density_max 0.396
_refine_diff_density_min -0.510
_refine_diff_density_rms 0.088
_refine_ls_extinction_method none
_refine_ls_goodness_of_fit_ref 1.292
_refine_ls_hydrogen_treatment constr
_refine_ls_matrix_type full
_refine_ls_number_parameters 149
_refine_ls_number_reflns 2480
_refine_ls_number_restraints 1
_refine_ls_restrained_S_all 1.292
_refine_ls_R_factor_all 0.0335
_refine_ls_R_factor_gt 0.0299
_refine_ls_shift/su_max 0.001
_refine_ls_shift/su_mean 0.000
_refine_ls_structure_factor_coef Fsqd
_refine_ls_weighting_details 'w=1/[\s^2^(Fo^2^)+(0.0090P)^2^+1.7196P] where P=(Fo^2^+2Fc^2^)/3'
_refine_ls_weighting_scheme calc
_refine_ls_wR_factor_gt 0.0658
_refine_ls_wR_factor_ref 0.0667
_reflns_Friedel_coverage 0.000
_reflns_number_gt 2282
_reflns_number_total 2480
_reflns_threshold_expression 'I > 2\s(I)'
_cod_data_source_file MeN(PhPSe)2Se_file040_file036.cif
_cod_data_source_block MeNPhPS2Se
_cod_database_code 4349405
_shelxl_version_number 2013-4
_shelx_space_group_comment
;
The symmetry employed for this shelxl refinement is uniquely defined
by the following loop, which should always be used as a source of
symmetry information in preference to the above space-group names.
They are only intended as comments.
;
_olex2_refinement_description
;
1. Fixed Uiso
 At 1.2 times of:
  All C(H) groups
 At 1.5 times of:
  All C(H,H,H) groups
2. Restrained distances
 P1-C1 \\sim P2-C7
 with sigma of 0.02
3. Others
 Fixed Sof: Se1(0.5) P1(0.5) C1(0.5) C2(0.5) H2(0.5) C3(0.5) H3(0.5) C4(0.5)
 H4(0.5) C5(0.5) H5(0.5) C6(0.5) H6(0.5) P2(0.5) Se3(0.5) Se2(0.5) C7(0.5)
 C8(0.5) H8(0.5) C9(0.5) H9(0.5) C10(0.5) H10(0.5) C11(0.5) H11(0.5) C12(0.5)
 H12(0.5) C13(0.5) H13A(0.5) H13B(0.5) H13C(0.5) N1(0.5)
4.a Aromatic/amide H refined with riding coordinates:
 C2(H2), C3(H3), C4(H4), C5(H5), C6(H6), C8(H8), C9(H9), C10(H10), C11(H11),
 C12(H12)
4.b Fitted hexagon refined as free rotating group:
 C1(C2,C3,C4,C5,C6), C7(C8,C9,C10,C11,C12)
4.c Idealised Me refined as rotating group:
 C13(H13A,H13B,H13C)
;
_olex2_submission_special_instructions 'No special instructions were received'

loop_
_space_group_symop_operation_xyz
'x, y, z'
'-x, y+1/2, -z+1/2'
'-x, -y, -z'
'x, -y-1/2, z-1/2'

loop_
_atom_site_label
_atom_site_type_symbol
_atom_site_fract_x
_atom_site_fract_y
_atom_site_fract_z
_atom_site_U_iso_or_equiv
_atom_site_adp_type
_atom_site_occupancy
_atom_site_site_symmetry_order
_atom_site_calc_flag
_atom_site_refinement_flags_posn
_atom_site_refinement_flags_occupancy
_atom_site_disorder_assembly
_atom_site_disorder_group
Se1 Se -0.1791(2) 0.44117(11) 0.30195(16) 0.0152(2) Uani 0.5 1 d . P A -1
P1 P 0.1181(2) 0.47753(9) 0.37171(19) 0.0146(2) Uani 0.5 1 d . P A -1
C1 C 0.1854(13) 0.5696(6) 0.2314(12) 0.0181(18) Uani 0.5 1 d . P A -1
C2 C 0.0589(12) 0.6341(8) 0.1807(14) 0.022(2) Uani 0.5 1 d G P A -1
H2 H -0.0679 0.6292 0.2141 0.027 Uiso 0.5 1 calc R P A -1
C3 C 0.1180(19) 0.7057(8) 0.081(2) 0.023(3) Uani 0.5 1 d G P A -1
H3 H 0.0316 0.7498 0.0465 0.028 Uiso 0.5 1 calc R P A -1
C4 C 0.304(2) 0.7129(9) 0.032(2) 0.022(2) Uani 0.5 1 d G P A -1
H4 H 0.3439 0.7618 -0.0356 0.026 Uiso 0.5 1 calc R P A -1
C5 C 0.4300(15) 0.6484(9) 0.083(2) 0.022(2) Uani 0.5 1 d G P A -1
H5 H 0.5569 0.6533 0.0497 0.026 Uiso 0.5 1 calc R P A -1
C6 C 0.3710(13) 0.5767(7) 0.1826(17) 0.022(2) Uani 0.5 1 d G P A -1
H6 H 0.4574 0.5327 0.2173 0.027 Uiso 0.5 1 calc R P A -1
P2 P -0.1887(2) 0.50450(9) 0.58281(19) 0.0142(2) Uani 0.5 1 d . P A -1
Se3 Se -0.3331(9) 0.6218(5) 0.6229(12) 0.0313(11) Uani 0.5 1 d . P A -1
Se2 Se 0.3310(8) 0.3845(5) 0.3942(12) 0.0252(5) Uani 0.5 1 d . P A -1
C7 C -0.2276(13) 0.4194(6) 0.7460(12) 0.0153(16) Uani 0.5 1 d . P A -1
C8 C -0.0833(13) 0.3612(8) 0.7818(14) 0.0167(17) Uani 0.5 1 d G P A -1
H8 H 0.0340 0.3692 0.7263 0.020 Uiso 0.5 1 calc R P A -1
C9 C -0.1107(19) 0.2913(8) 0.899(2) 0.029(3) Uani 0.5 1 d G P A -1
H9 H -0.0121 0.2515 0.9235 0.035 Uiso 0.5 1 calc R P A -1
C10 C -0.282(2) 0.2796(10) 0.980(2) 0.032(3) Uani 0.5 1 d G P A -1
H10 H -0.3010 0.2318 1.0603 0.038 Uiso 0.5 1 calc R P A -1
C11 C -0.4267(18) 0.3378(10) 0.944(2) 0.027(3) Uani 0.5 1 d G P A -1
H11 H -0.5440 0.3298 1.0000 0.033 Uiso 0.5 1 calc R P A -1
C12 C -0.3993(13) 0.4077(7) 0.8273(17) 0.021(2) Uani 0.5 1 d G P A -1
H12 H -0.4979 0.4475 0.8028 0.026 Uiso 0.5 1 calc R P A -1
C13 C 0.162(3) 0.5559(14) 0.710(3) 0.044(6) Uani 0.5 1 d . P A -1
H13A H 0.1840 0.5131 0.8073 0.066 Uiso 0.5 1 calc GR P A -1
H13B H 0.1021 0.6076 0.7614 0.066 Uiso 0.5 1 calc GR P A -1
H13C H 0.2803 0.5723 0.6559 0.066 Uiso 0.5 1 calc GR P A -1
N1 N 0.0409(5) 0.5184(3) 0.5711(5) 0.0156(7) Uani 0.5 1 d . P A -1

loop_
_atom_site_aniso_label
_atom_site_aniso_U_11
_atom_site_aniso_U_22
_atom_site_aniso_U_33
_atom_site_aniso_U_23
_atom_site_aniso_U_13
_atom_site_aniso_U_12
Se1 0.0139(4) 0.0172(5) 0.0145(3) -0.0031(3) -0.0015(3) 0.0001(3)
P1 0.0120(6) 0.0170(6) 0.0149(6) -0.0011(5) 0.0004(5) 0.0021(5)
C1 0.019(4) 0.022(3) 0.014(3) -0.002(3) 0.001(3) -0.006(3)
C2 0.025(3) 0.029(4) 0.013(5) -0.001(3) -0.004(3) 0.003(3)
C3 0.039(7) 0.014(5) 0.016(3) 0.004(3) -0.001(4) -0.001(4)
C4 0.027(4) 0.022(5) 0.016(4) 0.000(3) 0.001(4) -0.010(3)
C5 0.021(3) 0.031(6) 0.014(4) 0.004(3) -0.002(2) -0.003(3)
C6 0.026(4) 0.021(4) 0.020(3) 0.004(3) -0.002(3) -0.008(3)
P2 0.0114(6) 0.0158(6) 0.0155(6) -0.0012(5) 0.0015(5) 0.0018(5)
Se3 0.0398(12) 0.0255(15) 0.0287(14) -0.0078(9) 0.0019(7) 0.0184(8)
Se2 0.0292(10) 0.0192(8) 0.0270(13) -0.0070(9) -0.0047(8) 0.0118(7)
C7 0.018(4) 0.015(3) 0.013(3) -0.002(2) -0.002(3) -0.001(3)
C8 0.025(3) 0.017(3) 0.008(4) -0.001(3) -0.002(3) 0.000(3)
C9 0.030(6) 0.031(7) 0.026(5) -0.002(4) 0.003(4) 0.002(5)
C10 0.050(8) 0.027(5) 0.017(4) 0.002(4) -0.010(5) -0.008(5)
C11 0.040(5) 0.024(5) 0.017(5) 0.006(3) 0.000(3) -0.014(4)
C12 0.020(3) 0.026(5) 0.018(3) -0.002(3) 0.008(3) -0.006(3)
C13 0.035(8) 0.027(8) 0.069(12) -0.008(7) -0.017(7) -0.011(5)
N1 0.0126(17) 0.020(2) 0.0138(17) -0.0031(15) 0.0012(13) -0.0010(14)

loop_
_atom_type_symbol
_atom_type_description
_atom_type_scat_dispersion_real
_atom_type_scat_dispersion_imag
_atom_type_scat_source
C C 0.0033 0.0016 'International Tables Vol C Tables 4.2.6.8 and 6.1.1.4'
H H 0.0000 0.0000 'International Tables Vol C Tables 4.2.6.8 and 6.1.1.4'
N N 0.0061 0.0033 'International Tables Vol C Tables 4.2.6.8 and 6.1.1.4'
P P 0.1023 0.0942 'International Tables Vol C Tables 4.2.6.8 and 6.1.1.4'
Se Se -0.0929 2.2259 'International Tables Vol C Tables 4.2.6.8 and 6.1.1.4'

loop_
_geom_angle_atom_site_label_1
_geom_angle_atom_site_label_2
_geom_angle_atom_site_label_3
_geom_angle
P1 Se1 P2 74.54(6)
C1 P1 Se1 108.9(3)
C1 P1 Se2 111.9(4)
Se2 P1 Se1 122.3(2)
N1 P1 Se1 87.93(15)
N1 P1 C1 107.0(4)
N1 P1 Se2 115.8(3)
C2 C1 P1 121.7(6)
C2 C1 C6 120.0
C6 C1 P1 118.2(6)
C1 C2 H2 120.0
C3 C2 C1 120.0
C3 C2 H2 120.0
C2 C3 H3 120.0
C2 C3 C4 120.0
C4 C3 H3 120.0
C3 C4 H4 120.0
C3 C4 C5 120.0
C5 C4 H4 120.0
C4 C5 H5 120.0
C6 C5 C4 120.0
C6 C5 H5 120.0
C1 C6 H6 120.0
C5 C6 C1 120.0
C5 C6 H6 120.0
Se3 P2 Se1 121.0(2)
C7 P2 Se1 107.3(3)
C7 P2 Se3 116.6(4)
N1 P2 Se1 87.85(14)
N1 P2 Se3 112.8(2)
N1 P2 C7 107.1(3)
C8 C7 P2 118.0(6)
C8 C7 C12 120.0
C12 C7 P2 121.9(6)
C7 C8 H8 120.0
C7 C8 C9 120.0
C9 C8 H8 120.0
C8 C9 H9 120.0
C10 C9 C8 120.0
C10 C9 H9 120.0
C9 C10 H10 120.0
C9 C10 C11 120.0
C11 C10 H10 120.0
C10 C11 H11 120.0
C12 C11 C10 120.0
C12 C11 H11 120.0
C7 C12 H12 120.0
C11 C12 C7 120.0
C11 C12 H12 120.0
H13A C13 H13B 109.5
H13A C13 H13C 109.5
H13B C13 H13C 109.5
N1 C13 H13A 109.5
N1 C13 H13B 109.5
N1 C13 H13C 109.5
P2 N1 P1 109.7(2)
C13 N1 P1 123.6(8)
C13 N1 P2 126.6(8)

loop_
_geom_bond_atom_site_label_1
_geom_bond_atom_site_label_2
_geom_bond_distance
Se1 P1 2.256(2)
Se1 P2 2.2764(19)
P1 C1 1.818(7)
P1 Se2 2.097(7)
P1 N1 1.691(4)
C1 C2 1.3900
C1 C6 1.3900
C2 H2 0.9500
C2 C3 1.3900
C3 H3 0.9500
C3 C4 1.3900
C4 H4 0.9500
C4 C5 1.3900
C5 H5 0.9500
C5 C6 1.3900
C6 H6 0.9500
P2 Se3 2.103(9)
P2 C7 1.796(7)
P2 N1 1.666(4)
C7 C8 1.3900
C7 C12 1.3900
C8 H8 0.9500
C8 C9 1.3900
C9 H9 0.9500
C9 C10 1.3900
C10 H10 0.9500
C10 C11 1.3900
C11 H11 0.9500
C11 C12 1.3900
C12 H12 0.9500
C13 H13A 0.9800
C13 H13B 0.9800
C13 H13C 0.9800
C13 N1 1.44(2)

loop_
_geom_torsion_atom_site_label_1
_geom_torsion_atom_site_label_2
_geom_torsion_atom_site_label_3
_geom_torsion_atom_site_label_4
_geom_torsion
Se1 P1 C1 C2 34.1(7)
Se1 P1 C1 C6 -149.1(5)
Se1 P1 N1 P2 0.5(2)
Se1 P1 N1 C13 178.1(11)
Se1 P2 C7 C8 70.7(6)
Se1 P2 C7 C12 -105.4(7)
Se1 P2 N1 P1 -0.5(2)
Se1 P2 N1 C13 -178.0(11)
P1 C1 C2 C3 176.7(8)
P1 C1 C6 C5 -176.8(8)
C1 P1 N1 P2 109.7(3)
C1 P1 N1 C13 -72.7(11)
C1 C2 C3 C4 0.0
C2 C1 C6 C5 0.0
C2 C3 C4 C5 0.0
C3 C4 C5 C6 0.0
C4 C5 C6 C1 0.0
C6 C1 C2 C3 0.0
P2 C7 C8 C9 -176.2(8)
P2 C7 C12 C11 176.1(9)
Se3 P2 C7 C8 -149.8(6)
Se3 P2 C7 C12 34.0(7)
Se3 P2 N1 P1 -123.4(3)
Se3 P2 N1 C13 59.1(12)
Se2 P1 C1 C2 172.5(6)
Se2 P1 C1 C6 -10.7(7)
Se2 P1 N1 P2 -124.7(3)
Se2 P1 N1 C13 52.9(11)
C7 P2 N1 P1 106.9(4)
C7 P2 N1 C13 -70.6(12)
C7 C8 C9 C10 0.0
C8 C7 C12 C11 0.0
C8 C9 C10 C11 0.0
C9 C10 C11 C12 0.0
C10 C11 C12 C7 0.0
C12 C7 C8 C9 0.0
N1 P1 C1 C2 -59.6(7)
N1 P1 C1 C6 117.2(6)
N1 P2 C7 C8 -22.4(7)
N1 P2 C7 C12 161.5(6)
